data_2020054
loop_
_publ_author_name
'Feng, Yu-Quan'
'Hu, Yu-Long'
'Wang, Hong-Wei'
'Cao, Feng-Pu'

_publ_section_title
;
 A new linear bismuth coordination polymer based on
 1,10-phenanthroline-2,9-dicarboxylic acid: ionothermal synthesis, crystal
 structure and fluorescence properties
;
_journal_coeditor_code KU3161
_journal_issue 8
_journal_name_full 'Acta Crystallographica Section C'
_journal_page_first
;
;
_journal_paper_doi 10.1107/S205322961501308X
_journal_volume 71
_journal_year 2015
_chemical_formula_iupac '[Bi (C14 H6 N2 O4) Cl]2'
_chemical_formula_moiety 'C28 H12 Bi2 Cl2 N4 O8'
_chemical_formula_sum 'C28 H12 Bi2 Cl2 N4 O8'
_chemical_formula_weight 1021.28
_chemical_name_systematic
<i>catena</i>-Poly[[chloridobismuth(III)]-\m~3~-1,10-phenanthroline-2,9-dicarboxylato-\k^5^<i>O</i>^2^:<i>N</i>^1^,<i>N</i>^10^,<i>O</i>^9^:<i>O</i>^9^]
_space_group_crystal_system triclinic
_space_group_IT_number 2
_space_group_name_Hall '-P 1'
_space_group_name_H-M_alt 'P -1'
_symmetry_space_group_name_Hall '-P 1'
_symmetry_space_group_name_H-M 'P -1'
_atom_sites_solution_hydrogens geom
_atom_sites_solution_primary direct
_atom_sites_solution_secondary difmap
_cell_angle_alpha 111.034(13)
_cell_angle_beta 115.407(9)
_cell_angle_gamma 92.872(13)
_cell_formula_units_Z 1
_cell_length_a 8.887(6)
_cell_length_b 9.118(5)
_cell_length_c 10.099(4)
_cell_measurement_reflns_used 2502
_cell_measurement_temperature 296(2)
_cell_measurement_theta_max 27.96
_cell_measurement_theta_min 2.46
_cell_volume 669.4(6)
_computing_cell_refinement
;
SAINT (Bruker, 2008)
;
_computing_data_collection
;
APEX2 (Bruker, 2008)
;
_computing_data_reduction
;
SAINT (Bruker, 2008)
;
_computing_molecular_graphics
;
OLEX2 (Dolomanov <i>et al.</i>,  2009)
;
_computing_publication_material
;
OLEX2 (Dolomanov <i>et al.</i>,  2009)
;
_computing_structure_refinement
;
SHELXL97 (Sheldrick, 2008)
;
_computing_structure_solution
;
SHELXT (Sheldrick, 2015)
;
_diffrn_ambient_temperature 296(2)
_diffrn_measured_fraction_theta_full 0.985
_diffrn_measured_fraction_theta_max 0.985
_diffrn_measurement_device_type 'Bruker APEXII CCD area-detector'
_diffrn_measurement_method '\f and \w scans'
_diffrn_radiation_monochromator graphite
_diffrn_radiation_type MoK\a
_diffrn_radiation_wavelength 0.71073
_diffrn_reflns_av_R_equivalents 0.0236
_diffrn_reflns_limit_h_max 6
_diffrn_reflns_limit_h_min -10
_diffrn_reflns_limit_k_max 11
_diffrn_reflns_limit_k_min -9
_diffrn_reflns_limit_l_max 12
_diffrn_reflns_limit_l_min -12
_diffrn_reflns_number 3659
_diffrn_reflns_theta_full 26.00
_diffrn_reflns_theta_max 26.00
_diffrn_reflns_theta_min 2.46
_diffrn_standards_number 0
_exptl_absorpt_coefficient_mu 13.388
_exptl_absorpt_correction_T_max 0.7457
_exptl_absorpt_correction_T_min 0.3690
_exptl_absorpt_correction_type multi-scan
_exptl_absorpt_process_details
;
(SADABS; Bruker, 2008)
;
_exptl_crystal_colour colourless
_exptl_crystal_density_diffrn 2.533
_exptl_crystal_density_method 'not measured'
_exptl_crystal_description block
_exptl_crystal_F_000 472
_exptl_crystal_size_max 0.26
_exptl_crystal_size_mid 0.24
_exptl_crystal_size_min 0.21
_refine_diff_density_max 1.639
_refine_diff_density_min -1.741
_refine_ls_extinction_method none
_refine_ls_goodness_of_fit_ref 1.053
_refine_ls_hydrogen_treatment constr
_refine_ls_matrix_type full
_refine_ls_number_parameters 199
_refine_ls_number_reflns 2586
_refine_ls_number_restraints 0
_refine_ls_restrained_S_all 1.053
_refine_ls_R_factor_all 0.0308
_refine_ls_R_factor_gt 0.0272
_refine_ls_shift/su_max 0.001
_refine_ls_shift/su_mean 0.000
_refine_ls_structure_factor_coef Fsqd
_refine_ls_weighting_details 'calc w = 1/[\s^2^(Fo^2^)+(0.0350P)^2^+0.0000P] where P=(Fo^2^+2Fc^2^)/3'
_refine_ls_weighting_scheme calc
_refine_ls_wR_factor_gt 0.0666
_refine_ls_wR_factor_ref 0.0684
_reflns_number_gt 2387
_reflns_number_total 2586
_reflns_threshold_expression I>2\s(I)
_cod_data_source_file ku3161sup1.cif
_cod_data_source_block I
_cod_depositor_comments
;

2019-10-09
Z value and formula fixed to values more according to usual
chemical conventions.                 miguel
;
_cod_original_formula_sum 'C14 H6 Bi Cl N2 O4'
_cod_original_formula_weight 510.64
_cod_original_formula_moiety 'C14 H6 Bi Cl N2 O4'
_cod_original_formula_iupac '[Bi (C14 H6 N2 O4) Cl]'
_cod_original_formula_units_Z 2
_cod_database_code 2020054

loop_
_space_group_symop_id
_space_group_symop_operation_xyz
1 'x, y, z'
2 '-x, -y, -z'

loop_
_atom_site_type_symbol
_atom_site_label
_atom_site_fract_x
_atom_site_fract_y
_atom_site_fract_z
_atom_site_U_iso_or_equiv
_atom_site_adp_type
_atom_site_calc_flag
_atom_site_occupancy
Bi Bi1 0.37660(2) 0.18971(2) 0.47993(2) 0.02700(10) Uani d 1
C C1 0.2339(8) -0.2145(7) 0.2427(7) 0.0295(13) Uani d 1
C C2 0.0755(7) -0.1553(6) 0.1718(7) 0.0266(12) Uani d 1
C C3 -0.0805(8) -0.2614(7) 0.0398(7) 0.0331(14) Uani d 1
H H3 -0.0902 -0.3725 -0.0042 0.040 Uiso calc 1
C C4 -0.2189(7) -0.1981(7) -0.0232(7) 0.0350(14) Uani d 1
H H4 -0.3233 -0.2668 -0.1088 0.042 Uiso calc 1
C C5 -0.2012(7) -0.0290(7) 0.0425(7) 0.0300(13) Uani d 1
C C6 -0.0394(7) 0.0683(7) 0.1772(7) 0.0256(12) Uani d 1
C C7 -0.0135(7) 0.2434(7) 0.2483(7) 0.0265(12) Uani d 1
C C8 -0.1445(7) 0.3167(7) 0.1845(7) 0.0289(12) Uani d 1
C C9 -0.3073(8) 0.2168(8) 0.0481(7) 0.0360(14) Uani d 1
H H9 -0.3952 0.2649 0.0064 0.043 Uiso calc 1
C C10 -0.3346(8) 0.0491(8) -0.0218(8) 0.0353(14) Uani d 1
H H10 -0.4398 -0.0134 -0.1109 0.042 Uiso calc 1
C C11 -0.1062(7) 0.4881(7) 0.2561(7) 0.0315(13) Uani d 1
H H11 -0.1901 0.5417 0.2188 0.038 Uiso calc 1
C C12 0.0553(8) 0.5753(7) 0.3807(8) 0.0331(13) Uani d 1
H H12 0.0826 0.6879 0.4258 0.040 Uiso calc 1
C C13 0.1807(8) 0.4902(7) 0.4401(8) 0.0304(13) Uani d 1
C C14 0.3633(8) 0.5742(7) 0.5774(7) 0.0323(13) Uani d 1
Cl Cl1 0.2559(3) 0.1457(2) 0.6498(2) 0.0523(4) Uani d 1
N N1 0.0938(6) 0.0057(5) 0.2395(5) 0.0250(10) Uani d 1
N N2 0.1448(6) 0.3289(5) 0.3759(6) 0.0274(10) Uani d 1
O O1 0.3694(5) -0.1018(5) 0.3640(5) 0.0352(10) Uani d 1
O O2 0.2340(6) -0.3587(5) 0.1865(6) 0.0471(12) Uani d 1
O O3 0.4525(5) 0.4849(5) 0.6327(5) 0.0409(11) Uani d 1
O O4 0.4130(6) 0.7228(5) 0.6221(6) 0.0420(11) Uani d 1

loop_
_atom_site_aniso_label
_atom_site_aniso_U_11
_atom_site_aniso_U_22
_atom_site_aniso_U_33
_atom_site_aniso_U_12
_atom_site_aniso_U_13
_atom_site_aniso_U_23
Bi1 0.02535(13) 0.01731(13) 0.03377(15) 0.00634(8) 0.01205(10) 0.00850(9)
C1 0.036(3) 0.018(3) 0.030(3) 0.005(2) 0.016(2) 0.005(2)
C2 0.028(3) 0.021(3) 0.027(3) 0.005(2) 0.013(2) 0.007(2)
C3 0.037(3) 0.021(3) 0.030(3) 0.003(2) 0.014(3) 0.002(2)
C4 0.027(3) 0.031(3) 0.035(3) 0.000(2) 0.012(3) 0.006(3)
C5 0.023(3) 0.035(3) 0.027(3) 0.003(2) 0.012(2) 0.009(2)
C6 0.029(3) 0.022(3) 0.029(3) 0.009(2) 0.017(2) 0.009(2)
C7 0.027(3) 0.026(3) 0.029(3) 0.009(2) 0.016(2) 0.011(2)
C8 0.027(3) 0.033(3) 0.034(3) 0.012(2) 0.019(2) 0.015(3)
C9 0.027(3) 0.047(4) 0.036(3) 0.015(3) 0.016(3) 0.018(3)
C10 0.026(3) 0.041(4) 0.034(3) 0.005(2) 0.014(2) 0.011(3)
C11 0.031(3) 0.031(3) 0.043(4) 0.018(2) 0.024(3) 0.018(3)
C12 0.038(3) 0.026(3) 0.047(4) 0.017(2) 0.025(3) 0.020(3)
C13 0.033(3) 0.024(3) 0.041(3) 0.012(2) 0.023(3) 0.015(3)
C14 0.037(3) 0.024(3) 0.034(3) 0.009(2) 0.018(3) 0.009(3)
Cl1 0.0674(12) 0.0526(11) 0.0564(11) 0.0276(9) 0.0407(10) 0.0278(9)
N1 0.026(2) 0.018(2) 0.027(2) 0.0056(18) 0.0120(19) 0.0053(19)
N2 0.027(2) 0.021(2) 0.030(3) 0.0050(18) 0.014(2) 0.0058(19)
O1 0.028(2) 0.025(2) 0.035(2) 0.0092(17) 0.0059(18) 0.0056(18)
O2 0.048(3) 0.025(2) 0.055(3) 0.014(2) 0.019(2) 0.009(2)
O3 0.039(2) 0.022(2) 0.041(3) 0.0078(18) 0.006(2) 0.0071(19)
O4 0.047(3) 0.020(2) 0.048(3) 0.0037(18) 0.020(2) 0.008(2)

loop_
_atom_type_symbol
_atom_type_description
_atom_type_scat_dispersion_real
_atom_type_scat_dispersion_imag
_atom_type_scat_source
C C 0.0033 0.0016 'International Tables Vol C Tables 4.2.6.8 and 6.1.1.4'
H H 0.0000 0.0000 'International Tables Vol C Tables 4.2.6.8 and 6.1.1.4'
Bi Bi -4.1077 10.2566 'International Tables Vol C Tables 4.2.6.8 and 6.1.1.4'
Cl Cl 0.1484 0.1585 'International Tables Vol C Tables 4.2.6.8 and 6.1.1.4'
N N 0.0061 0.0033 'International Tables Vol C Tables 4.2.6.8 and 6.1.1.4'
O O 0.0106 0.0060 'International Tables Vol C Tables 4.2.6.8 and 6.1.1.4'

loop_
_geom_angle_atom_site_label_1
_geom_angle_atom_site_label_2
_geom_angle_atom_site_label_3
_geom_angle_site_symmetry_1
_geom_angle_site_symmetry_3
_geom_angle
Cl1 Bi1 N1 . . 85.68(12)
Cl1 Bi1 N2 . . 89.79(12)
Cl1 Bi1 O4 . 2_666 163.92(11)
N1 Bi1 O4 . 2_666 110.21(15)
N2 Bi1 N1 . . 64.18(15)
N2 Bi1 O4 . 2_666 99.23(15)
O1 Bi1 Cl1 . . 90.38(12)
O1 Bi1 Cl1 2_656 . 86.41(13)
O1 Bi1 N1 2_656 . 126.35(14)
O1 Bi1 N1 . . 63.81(14)
O1 Bi1 N2 . . 127.81(14)
O1 Bi1 N2 2_656 . 168.36(14)
O1 Bi1 O1 . 2_656 63.29(15)
O1 Bi1 O4 2_656 2_666 82.12(16)
O1 Bi1 O4 . 2_666 94.45(14)
O3 Bi1 Cl1 . . 92.05(13)
O3 Bi1 N1 . . 129.00(15)
O3 Bi1 N2 . . 64.87(14)
O3 Bi1 O1 . . 167.12(14)
O3 Bi1 O1 . 2_656 104.24(14)
O3 Bi1 O4 . 2_666 79.97(15)
O1 C1 C2 . . 115.2(5)
O2 C1 C2 . . 121.4(5)
O2 C1 O1 . . 123.4(6)
C3 C2 C1 . . 122.1(5)
N1 C2 C1 . . 115.7(5)
N1 C2 C3 . . 122.1(5)
C2 C3 H3 . . 120.5
C4 C3 C2 . . 119.1(5)
C4 C3 H3 . . 120.5
C3 C4 H4 . . 120.1
C3 C4 C5 . . 119.9(5)
C5 C4 H4 . . 120.1
C4 C5 C6 . . 117.0(5)
C4 C5 C10 . . 123.9(5)
C6 C5 C10 . . 119.1(5)
C5 C6 C7 . . 119.3(5)
N1 C6 C5 . . 122.8(5)
N1 C6 C7 . . 117.9(5)
C8 C7 C6 . . 120.7(5)
N2 C7 C6 . . 116.1(5)
N2 C7 C8 . . 123.1(5)
C7 C8 C9 . . 119.3(6)
C7 C8 C11 . . 117.2(5)
C11 C8 C9 . . 123.5(6)
C8 C9 H9 . . 119.6
C10 C9 C8 . . 120.8(6)
C10 C9 H9 . . 119.6
C5 C10 H10 . . 119.6
C9 C10 C5 . . 120.7(6)
C9 C10 H10 . . 119.6
C8 C11 H11 . . 120.0
C12 C11 C8 . . 120.0(5)
C12 C11 H11 . . 120.0
C11 C12 H12 . . 120.5
C11 C12 C13 . . 119.1(6)
C13 C12 H12 . . 120.5
C12 C13 C14 . . 123.6(5)
N2 C13 C12 . . 121.4(6)
N2 C13 C14 . . 115.0(5)
O3 C14 C13 . . 116.5(5)
O4 C14 C13 . . 117.4(5)
O4 C14 O3 . . 126.1(6)
C2 N1 Bi1 . . 120.5(4)
C2 N1 C6 . . 119.1(5)
C6 N1 Bi1 . . 120.3(4)
C7 N2 Bi1 . . 121.5(4)
C13 N2 Bi1 . . 119.2(4)
C13 N2 C7 . . 119.2(5)
Bi1 O1 Bi1 . 2_656 116.71(15)
C1 O1 Bi1 . . 124.6(4)
C1 O1 Bi1 . 2_656 117.8(4)
C14 O3 Bi1 . . 121.9(4)
C14 O4 Bi1 . 2_666 116.4(4)

loop_
_geom_bond_atom_site_label_1
_geom_bond_atom_site_label_2
_geom_bond_site_symmetry_2
_geom_bond_distance
_geom_bond_publ_flag
Bi1 Cl1 . 2.508(2) y
Bi1 N1 . 2.538(5) y
Bi1 N2 . 2.514(5) y
Bi1 O1 2_656 2.502(4) y
Bi1 O1 . 2.474(4) y
Bi1 O3 . 2.454(4) y
Bi1 O4 2_666 2.700(5) y
C1 C2 . 1.508(8) ?
C1 O1 . 1.309(7) ?
C1 O2 . 1.231(7) ?
C2 C3 . 1.410(8) ?
C2 N1 . 1.345(7) ?
C3 H3 . 0.9300 ?
C3 C4 . 1.384(9) ?
C4 H4 . 0.9300 ?
C4 C5 . 1.412(8) ?
C5 C6 . 1.426(8) ?
C5 C10 . 1.446(9) ?
C6 C7 . 1.454(8) ?
C6 N1 . 1.345(7) ?
C7 C8 . 1.401(8) ?
C7 N2 . 1.364(7) ?
C8 C9 . 1.441(8) ?
C8 C11 . 1.415(8) ?
C9 H9 . 0.9300 ?
C9 C10 . 1.391(9) ?
C10 H10 . 0.9300 ?
C11 H11 . 0.9300 ?
C11 C12 . 1.376(9) ?
C12 H12 . 0.9300 ?
C12 C13 . 1.432(8) ?
C13 C14 . 1.525(8) ?
C13 N2 . 1.333(7) ?
C14 O3 . 1.271(7) ?
C14 O4 . 1.250(7) ?
O1 Bi1 2_656 2.502(4) ?
O4 Bi1 2_666 2.700(5) ?

loop_
_geom_hbond_atom_site_label_D
_geom_hbond_atom_site_label_H
_geom_hbond_atom_site_label_A
_geom_hbond_site_symmetry_A
_geom_hbond_distance_DH
_geom_hbond_distance_HA
_geom_hbond_distance_DA
_geom_hbond_angle_DHA
C3 H3 O2 2_545 0.93 2.34 3.201(7) 154.6
C4 H4 O3 1_444 0.93 2.60 3.492(7) 161.1
C11 H11 Cl1 2_566 0.93 2.89 3.616(6) 136.0

loop_
_geom_torsion_atom_site_label_1
_geom_torsion_atom_site_label_2
_geom_torsion_atom_site_label_3
_geom_torsion_atom_site_label_4
_geom_torsion_site_symmetry_1
_geom_torsion_site_symmetry_4
_geom_torsion
C1 C2 C3 C4 . . -177.5(6)
C1 C2 N1 Bi1 . . -2.8(7)
C1 C2 N1 C6 . . 176.5(5)
C2 C1 O1 Bi1 . 2_656 169.9(4)
C2 C1 O1 Bi1 . . 1.0(7)
C2 C3 C4 C5 . . 1.4(9)
C3 C2 N1 Bi1 . . 179.0(4)
C3 C2 N1 C6 . . -1.7(8)
C3 C4 C5 C6 . . -2.2(9)
C3 C4 C5 C10 . . 175.8(6)
C4 C5 C6 C7 . . 179.2(5)
C4 C5 C6 N1 . . 1.1(9)
C4 C5 C10 C9 . . -179.2(6)
C5 C6 C7 C8 . . -1.0(8)
C5 C6 C7 N2 . . -179.5(5)
C5 C6 N1 Bi1 . . -179.9(4)
C5 C6 N1 C2 . . 0.8(8)
C6 C5 C10 C9 . . -1.3(9)
C6 C7 C8 C9 . . 0.8(8)
C6 C7 C8 C11 . . -177.1(5)
C6 C7 N2 Bi1 . . 0.0(7)
C6 C7 N2 C13 . . 175.8(5)
C7 C6 N1 Bi1 . . 2.0(7)
C7 C6 N1 C2 . . -177.3(5)
C7 C8 C9 C10 . . -0.9(9)
C7 C8 C11 C12 . . 1.2(8)
C8 C7 N2 Bi1 . . -178.5(4)
C8 C7 N2 C13 . . -2.7(8)
C8 C9 C10 C5 . . 1.1(9)
C8 C11 C12 C13 . . -2.3(9)
C9 C8 C11 C12 . . -176.6(6)
C10 C5 C6 C7 . . 1.2(8)
C10 C5 C6 N1 . . -176.9(5)
C11 C8 C9 C10 . . 176.9(6)
C11 C12 C13 C14 . . 179.9(6)
C11 C12 C13 N2 . . 0.9(9)
C12 C13 C14 O3 . . 170.2(6)
C12 C13 C14 O4 . . -11.6(9)
C12 C13 N2 Bi1 . . 177.4(4)
C12 C13 N2 C7 . . 1.5(8)
C13 C14 O3 Bi1 . . 18.7(7)
C13 C14 O4 Bi1 . 2_666 -102.9(5)
C14 C13 N2 Bi1 . . -1.7(7)
C14 C13 N2 C7 . . -177.5(5)
Cl1 Bi1 N1 C2 . . -90.2(4)
Cl1 Bi1 N1 C6 . . 90.5(4)
Cl1 Bi1 N2 C7 . . -84.6(4)
Cl1 Bi1 N2 C13 . . 99.6(4)
Cl1 Bi1 O1 Bi1 . 2_656 -85.79(19)
Cl1 Bi1 O1 C1 . . 83.3(5)
Cl1 Bi1 O3 C14 . . -102.9(5)
N1 Bi1 N2 C7 . . 0.7(4)
N1 Bi1 N2 C13 . . -175.1(5)
N1 Bi1 O1 Bi1 . 2_656 -170.8(3)
N1 Bi1 O1 C1 . . -1.7(4)
N1 Bi1 O3 C14 . . -16.8(6)
N1 C2 C3 C4 . . 0.6(9)
N1 C6 C7 C8 . . 177.2(5)
N1 C6 C7 N2 . . -1.3(8)
N2 Bi1 N1 C2 . . 177.9(5)
N2 Bi1 N1 C6 . . -1.4(4)
N2 Bi1 O1 Bi1 . 2_656 -175.83(15)
N2 Bi1 O1 C1 . . -6.7(6)
N2 Bi1 O3 C14 . . -14.1(4)
N2 C7 C8 C9 . . 179.2(5)
N2 C7 C8 C11 . . 1.3(8)
N2 C13 C14 O3 . . -10.7(8)
N2 C13 C14 O4 . . 167.5(5)
O1 Bi1 N1 C2 . . 2.3(4)
O1 Bi1 N1 C2 2_656 . -7.9(5)
O1 Bi1 N1 C6 2_656 . 172.8(4)
O1 Bi1 N1 C6 . . -177.0(5)
O1 Bi1 N2 C7 2_656 . -155.5(6)
O1 Bi1 N2 C7 . . 5.7(5)
O1 Bi1 N2 C13 2_656 . 28.7(9)
O1 Bi1 N2 C13 . . -170.1(4)
O1 Bi1 O1 Bi1 2_656 2_656 0.0
O1 Bi1 O1 C1 2_656 . 169.1(6)
O1 Bi1 O3 C14 2_656 . 170.3(4)
O1 Bi1 O3 C14 . . 156.3(6)
O1 C1 C2 C3 . . 179.5(5)
O1 C1 C2 N1 . . 1.3(8)
O2 C1 C2 C3 . . 0.9(9)
O2 C1 C2 N1 . . -177.3(6)
O2 C1 O1 Bi1 . 2_656 -11.5(8)
O2 C1 O1 Bi1 . . 179.5(5)
O3 Bi1 N1 C2 . . -179.4(4)
O3 Bi1 N1 C6 . . 1.3(5)
O3 Bi1 N2 C7 . . -177.0(5)
O3 Bi1 N2 C13 . . 7.2(4)
O3 Bi1 O1 Bi1 . 2_656 15.1(8)
O3 Bi1 O1 C1 . . -175.8(6)
O3 C14 O4 Bi1 . 2_666 75.1(7)
O4 Bi1 N1 C2 2_666 . 87.2(4)
O4 Bi1 N1 C6 2_666 . -92.1(4)
O4 Bi1 N2 C7 2_666 . 108.7(4)
O4 Bi1 N2 C13 2_666 . -67.0(4)
O4 Bi1 O1 Bi1 2_666 2_656 78.9(2)
O4 Bi1 O1 C1 2_666 . -112.1(5)
O4 Bi1 O3 C14 2_666 . 91.1(5)
O4 C14 O3 Bi1 . . -159.4(5)

_cod_database_fobs_code 2020054
